data_4311224
loop_
_publ_author_name
'Jing Zhang'
'Pierre Braunstein'
'Richard Welter'

_publ_contact_author_address
;
Institut Le Bel, rue Blaise Pascal, 67000 STRASBOURG, FRANCE
;
_publ_contact_author_email braunst@chimie.u-strasbg.fr
_publ_contact_author_fax 0390241322
_publ_contact_author_name
;
Pierre Braunstein
;
_publ_contact_author_phone 0390241308
_publ_section_title
;
 Stable, Chloride-Induced Monohapto-Bonding Mode for an Allyl Ligand in a
 Pd(II) Complex Bearing a New Bidentate Phosphonite-Oxazoline Ligand
;
_journal_name_full 'Inorganic Chemistry'
_journal_page_first 4172
_journal_page_last 4177
_journal_paper_doi 10.1021/ic035479l
_journal_volume 43
_journal_year 2004
_chemical_formula_moiety 'C23 H27 N O3 P Pd, CH2 Cl2, PF6'
_chemical_formula_sum 'C24 H29 Cl2 F6 N O3 P2 Pd'
_chemical_formula_weight 732.72
_chemical_name_systematic
;
 ?
;
_space_group_IT_number 14
_symmetry_cell_setting monoclinic
_symmetry_space_group_name_Hall '-P 2ybc'
_symmetry_space_group_name_H-M 'P 1 21/c 1'
_atom_sites_solution_hydrogens geom
_atom_sites_solution_primary direct
_atom_sites_solution_secondary difmap
_audit_creation_date 10-07-02
_audit_creation_method SHELXL-97
_cell_angle_alpha 90.00
_cell_angle_beta 104.606(5)
_cell_angle_gamma 90.00
_cell_formula_units_Z 8
_cell_length_a 30.159(5)
_cell_length_b 12.383(5)
_cell_length_c 16.257(5)
_cell_measurement_reflns_used 52081
_cell_measurement_temperature 173(2)
_cell_measurement_theta_max 30.034
_cell_measurement_theta_min 0.998
_cell_volume 5875(3)
_computing_cell_refinement 'Denzo (Nonius B.V., 1998)'
_computing_data_collection 'Collect (Nonius B.V., 1998)'
_computing_data_reduction 'Denzo (Nonius B.V., 1998)'
_computing_molecular_graphics 'PLATON 98 (Spek, 1998)'
_computing_publication_material 'SHELXL-97 (Sheldrick, 1997)'
_computing_structure_refinement 'SHELXL-97 (Sheldrick, 1997)'
_computing_structure_solution 'SHELXS-97 (Sheldrick, 1997)'
_diffrn_ambient_temperature 173(2)
_diffrn_measured_fraction_theta_full 0.944
_diffrn_measured_fraction_theta_max 0.944
_diffrn_measurement_device_type KappaCCD
_diffrn_measurement_method '\p scans'
_diffrn_radiation_monochromator graphite
_diffrn_radiation_source 'fine-focus sealed tube'
_diffrn_radiation_type MoK\a
_diffrn_radiation_wavelength 0.71069
_diffrn_reflns_av_R_equivalents 0.0542
_diffrn_reflns_av_sigmaI/netI 0.0685
_diffrn_reflns_limit_h_max 42
_diffrn_reflns_limit_h_min -42
_diffrn_reflns_limit_k_max 17
_diffrn_reflns_limit_k_min -16
_diffrn_reflns_limit_l_max 20
_diffrn_reflns_limit_l_min -22
_diffrn_reflns_number 37817
_diffrn_reflns_theta_full 30.03
_diffrn_reflns_theta_max 30.03
_diffrn_reflns_theta_min 1.79
_exptl_absorpt_coefficient_mu 0.988
_exptl_absorpt_correction_type none
_exptl_crystal_colour Yellow
_exptl_crystal_density_diffrn 1.657
_exptl_crystal_density_method 'not measured'
_exptl_crystal_description prism
_exptl_crystal_F_000 2944
_exptl_crystal_size_max 0.13
_exptl_crystal_size_mid 0.10
_exptl_crystal_size_min 0.08
_refine_diff_density_max 1.240
_refine_diff_density_min -1.324
_refine_diff_density_rms 0.149
_refine_ls_extinction_method none
_refine_ls_goodness_of_fit_ref 1.092
_refine_ls_hydrogen_treatment mixed
_refine_ls_matrix_type full
_refine_ls_number_parameters 703
_refine_ls_number_reflns 16238
_refine_ls_number_restraints 0
_refine_ls_restrained_S_all 1.092
_refine_ls_R_factor_all 0.1057
_refine_ls_R_factor_gt 0.0730
_refine_ls_shift/su_max 0.001
_refine_ls_shift/su_mean 0.000
_refine_ls_structure_factor_coef Fsqd
_refine_ls_weighting_details 'calc w=1/[\s^2^(Fo^2^)+(0.0667P)^2^+31.1873P] where P=(Fo^2^+2Fc^2^)/3'
_refine_ls_weighting_scheme calc
_refine_ls_wR_factor_gt 0.1866
_refine_ls_wR_factor_ref 0.2020
_reflns_number_gt 11359
_reflns_number_total 16238
_reflns_threshold_expression >2sigma(I)
_cod_data_source_file ic035479lsi20040506_122929.cif
_cod_data_source_block jings9
_cod_original_sg_symbol_H-M 'P 21/c'
_cod_database_code 4311224

loop_
_symmetry_equiv_pos_as_xyz
'x, y, z'
'-x, y+1/2, -z+1/2'
'-x, -y, -z'
'x, -y-1/2, z-1/2'

loop_
_atom_site_label
_atom_site_type_symbol
_atom_site_fract_x
_atom_site_fract_y
_atom_site_fract_z
_atom_site_U_iso_or_equiv
_atom_site_adp_type
_atom_site_occupancy
_atom_site_symmetry_multiplicity
_atom_site_calc_flag
_atom_site_refinement_flags
_atom_site_disorder_assembly
_atom_site_disorder_group
Pd1 Pd 0.058654(13) 0.12462(3) -0.16310(3) 0.02626(11) Uani 1 1 d . . .
Pd2 Pd 0.441204(13) 0.13615(4) 0.27141(3) 0.02769(11) Uani 1 1 d . . .
P1 P 0.12647(4) 0.20450(12) -0.11677(9) 0.0260(3) Uani 1 1 d . . .
P2 P 0.37389(4) 0.21938(12) 0.25439(9) 0.0262(3) Uani 1 1 d . . .
Cl2 Cl 0.35339(12) 0.6480(3) 0.1168(2) 0.0997(10) Uani 1 1 d . . .
O2 O 0.14817(11) 0.2378(3) -0.1943(2) 0.0276(8) Uani 1 1 d . . .
Cl3 Cl 0.21718(11) -0.2660(2) -0.3179(2) 0.0943(9) Uani 1 1 d . . .
Cl4 Cl 0.14846(12) -0.3577(3) -0.2400(2) 0.0969(9) Uani 1 1 d . . .
O4 O 0.37585(12) 0.3317(3) 0.3048(2) 0.0307(8) Uani 1 1 d . . .
O5 O 0.35181(12) 0.2507(3) 0.1562(2) 0.0283(8) Uani 1 1 d . . .
O1 O 0.12449(12) 0.3159(3) -0.0667(3) 0.0317(9) Uani 1 1 d . . .
Cl1 Cl 0.28736(13) 0.7405(3) -0.0281(3) 0.1192(12) Uani 1 1 d . . .
C3 C 0.2102(3) -0.0328(7) -0.0002(5) 0.0522(18) Uani 1 1 d . . .
H3 H 0.2113 -0.1077 -0.0033 0.063 Uiso 1 1 calc . . .
O3 O 0.09572(16) 0.1456(4) -0.3975(3) 0.0398(10) Uani 1 1 d . . .
C12 C 0.16499(19) 0.3702(5) -0.0241(4) 0.0326(12) Uani 1 1 d . . .
C45 C 0.5029(2) 0.1440(7) 0.3727(5) 0.059(2) Uani 1 1 d . . .
H45 H 0.5249 0.1981 0.3873 0.071 Uiso 1 1 calc . . .
C26 C 0.2913(2) -0.0133(6) 0.3086(4) 0.0456(16) Uani 1 1 d . . .
H26 H 0.2903 -0.0883 0.3086 0.055 Uiso 1 1 calc . . .
O6 O 0.39854(19) 0.1416(4) 0.0018(3) 0.0496(12) Uani 1 1 d . . .
C7 C 0.20401(18) 0.3140(5) 0.0167(4) 0.0325(12) Uani 1 1 d . . .
N1 N 0.07318(15) 0.0982(4) -0.2818(3) 0.0294(10) Uani 1 1 d . . .
C40 C 0.4268(3) 0.0461(7) 0.0036(5) 0.063(2) Uani 1 1 d . . .
H40A H 0.4560 0.0647 -0.0076 0.075 Uiso 1 1 calc . . .
H40B H 0.4115 -0.0066 -0.0381 0.075 Uiso 1 1 calc . . .
C13 C 0.11930(18) 0.2666(5) -0.2778(3) 0.0296(11) Uani 1 1 d . . .
C16 C 0.09431(19) 0.1654(5) -0.3175(3) 0.0292(11) Uani 1 1 d . . .
C18 C 0.0628(2) 0.0014(5) -0.3400(4) 0.0374(13) Uani 1 1 d . . .
C25 C 0.3264(2) 0.0401(5) 0.2840(4) 0.0369(13) Uani 1 1 d . . .
H30 H 0.3495 0.0008 0.2692 0.044 Uiso 1 1 calc . . .
C24 C 0.32697(18) 0.1520(5) 0.2817(3) 0.0289(11) Uani 1 1 d . . .
C41 C 0.4334(2) 0.0029(6) 0.0941(4) 0.0404(14) Uani 1 1 d . . .
C35 C 0.33512(18) 0.3873(5) 0.3032(3) 0.0306(12) Uani 1 1 d . . .
C29 C 0.29305(17) 0.2140(5) 0.3051(3) 0.0293(11) Uani 1 1 d . . .
C14 C 0.1529(2) 0.3041(6) -0.3276(4) 0.0394(14) Uani 1 1 d . . .
H14A H 0.1685 0.3678 -0.3016 0.059 Uiso 1 1 calc . . .
H14B H 0.1366 0.3200 -0.3851 0.059 Uiso 1 1 calc . . .
H14C H 0.1749 0.2480 -0.3276 0.059 Uiso 1 1 calc . . .
N2 N 0.42569(16) 0.1042(4) 0.1403(3) 0.0310(10) Uani 1 1 d . . .
C6 C 0.20724(18) 0.1940(5) 0.0106(3) 0.0320(12) Uani 1 1 d . . .
C36 C 0.38117(18) 0.2739(5) 0.0979(3) 0.0301(11) Uani 1 1 d . . .
C34 C 0.3380(2) 0.4983(6) 0.3040(4) 0.0407(14) Uani 1 1 d . . .
H34 H 0.3654 0.5322 0.3031 0.049 Uiso 1 1 calc . . .
C39 C 0.4035(2) 0.1681(5) 0.0835(4) 0.0337(12) Uani 1 1 d . . .
C15 C 0.0853(2) 0.3553(5) -0.2725(4) 0.0380(13) Uani 1 1 d . . .
H15A H 0.1016 0.4187 -0.2476 0.057 Uiso 1 1 calc . . .
H15B H 0.0657 0.3313 -0.2381 0.057 Uiso 1 1 calc . . .
H15C H 0.0672 0.3720 -0.3286 0.057 Uiso 1 1 calc . . .
C37 C 0.4168(2) 0.3593(5) 0.1337(4) 0.0389(14) Uani 1 1 d . . .
H37A H 0.4017 0.4250 0.1426 0.058 Uiso 1 1 calc . . .
H37B H 0.4351 0.3723 0.0943 0.058 Uiso 1 1 calc . . .
H37C H 0.4360 0.3348 0.1868 0.058 Uiso 1 1 calc . . .
C17 C 0.0646(3) 0.0548(7) -0.4237(4) 0.0491(17) Uani 1 1 d . . .
H17A H 0.0762 0.0052 -0.4594 0.059 Uiso 1 1 calc . . .
H17B H 0.0344 0.0796 -0.4545 0.059 Uiso 1 1 calc . . .
C20 C 0.0158(2) -0.0467(6) -0.3447(4) 0.0468(16) Uani 1 1 d . . .
H20A H -0.0073 0.0075 -0.3635 0.070 Uiso 1 1 calc . . .
H20B H 0.0146 -0.0720 -0.2894 0.070 Uiso 1 1 calc . . .
H20C H 0.0103 -0.1060 -0.3840 0.070 Uiso 1 1 calc . . .
C31 C 0.2565(2) 0.3974(6) 0.3058(4) 0.0416(15) Uani 1 1 d . . .
H31 H 0.2289 0.3644 0.3058 0.050 Uiso 1 1 calc . . .
C21 C -0.0105(2) 0.0559(7) -0.1751(5) 0.0532(19) Uani 1 1 d . . .
H21A H 0.0104 0.0003 -0.1737 0.064 Uiso 1 1 calc . . .
H21B H -0.0375 0.0582 -0.2181 0.064 Uiso 1 1 calc . . .
C5 C 0.2424(2) 0.1334(7) 0.0644(4) 0.0454(17) Uani 1 1 d . . .
H5 H 0.2649 0.1687 0.1053 0.054 Uiso 1 1 calc . . .
C28 C 0.25861(19) 0.1575(6) 0.3311(4) 0.0402(15) Uani 1 1 d . . .
H28 H 0.2357 0.1956 0.3475 0.048 Uiso 1 1 calc . . .
C46 C 0.5097(2) 0.0634(7) 0.3224(5) 0.0533(19) Uani 1 1 d . . .
H46A H 0.4880 0.0087 0.3073 0.064 Uiso 1 1 calc . . .
H46B H 0.5360 0.0621 0.3025 0.064 Uiso 1 1 calc . . .
C27 C 0.2584(2) 0.0453(6) 0.3326(4) 0.0446(16) Uani 1 1 d . . .
H27 H 0.2354 0.0095 0.3505 0.054 Uiso 1 1 calc . . .
C1 C 0.17348(17) 0.1368(5) -0.0484(3) 0.0290(11) Uani 1 1 d . . .
C2 C 0.1747(2) 0.0238(6) -0.0530(4) 0.0405(14) Uani 1 1 d . . .
H2 H 0.1517 -0.0130 -0.0917 0.049 Uiso 1 1 calc . . .
C19 C 0.1002(3) -0.0810(7) -0.3097(5) 0.058(2) Uani 1 1 d . . .
H19A H 0.0976 -0.1111 -0.2567 0.087 Uiso 1 1 calc . . .
H19B H 0.1295 -0.0468 -0.3020 0.087 Uiso 1 1 calc . . .
H19C H 0.0972 -0.1374 -0.3512 0.087 Uiso 1 1 calc . . .
C38 C 0.3472(2) 0.3124(7) 0.0166(4) 0.0460(16) Uani 1 1 d . . .
H38A H 0.3332 0.3787 0.0276 0.069 Uiso 1 1 calc . . .
H38B H 0.3239 0.2585 -0.0021 0.069 Uiso 1 1 calc . . .
H38C H 0.3631 0.3241 -0.0269 0.069 Uiso 1 1 calc . . .
C30 C 0.29467(18) 0.3331(5) 0.3049(4) 0.0320(12) Uani 1 1 d . . .
C47 C 0.3326(4) 0.6503(10) 0.0051(7) 0.086(3) Uani 1 1 d . . .
H47A H 0.3573 0.6706 -0.0202 0.103 Uiso 1 1 calc . . .
H47B H 0.3225 0.5785 -0.0149 0.103 Uiso 1 1 calc . . .
C11 C 0.1614(2) 0.4811(6) -0.0219(4) 0.0429(15) Uani 1 1 d . . .
H11 H 0.1347 0.5160 -0.0510 0.052 Uiso 1 1 calc . . .
C44 C 0.4631(2) 0.1490(6) 0.4045(4) 0.0470(17) Uani 1 1 d . . .
H44A H 0.4409 0.0953 0.3903 0.056 Uiso 1 1 calc . . .
H44B H 0.4593 0.2059 0.4394 0.056 Uiso 1 1 calc . . .
C9 C 0.2374(3) 0.4874(8) 0.0690(5) 0.060(2) Uani 1 1 d . . .
H9 H 0.2615 0.5270 0.1023 0.072 Uiso 1 1 calc . . .
C43 C 0.4815(3) -0.0431(6) 0.1291(5) 0.0528(18) Uani 1 1 d . . .
H43A H 0.5038 0.0100 0.1239 0.079 Uiso 1 1 calc . . .
H43B H 0.4852 -0.1064 0.0974 0.079 Uiso 1 1 calc . . .
H43C H 0.4856 -0.0617 0.1879 0.079 Uiso 1 1 calc . . .
C42 C 0.3973(3) -0.0783(7) 0.1012(6) 0.061(2) Uani 1 1 d . . .
H42A H 0.4028 -0.1024 0.1590 0.091 Uiso 1 1 calc . . .
H42B H 0.3986 -0.1389 0.0650 0.091 Uiso 1 1 calc . . .
H42C H 0.3676 -0.0454 0.0840 0.091 Uiso 1 1 calc . . .
C8 C 0.2410(2) 0.3754(7) 0.0644(4) 0.0469(17) Uani 1 1 d . . .
H8 H 0.2679 0.3411 0.0930 0.056 Uiso 1 1 calc . . .
C33 C 0.2996(3) 0.5591(6) 0.3061(5) 0.0487(17) Uani 1 1 d . . .
H33 H 0.3014 0.6341 0.3073 0.058 Uiso 1 1 calc . . .
C10 C 0.1987(3) 0.5393(7) 0.0252(6) 0.058(2) Uani 1 1 d . . .
H10 H 0.1973 0.6143 0.0267 0.069 Uiso 1 1 calc . . .
C23 C 0.0374(2) 0.1346(6) -0.0499(5) 0.0468(17) Uani 1 1 d . . .
H23A H 0.0591 0.0803 -0.0463 0.056 Uiso 1 1 calc . . .
H23B H 0.0422 0.1894 -0.0095 0.056 Uiso 1 1 calc . . .
C48 C 0.1703(4) -0.3535(8) -0.3295(7) 0.079(3) Uani 1 1 d . . .
H48A H 0.1462 -0.3306 -0.3780 0.094 Uiso 1 1 calc . . .
H48B H 0.1796 -0.4257 -0.3411 0.094 Uiso 1 1 calc . . .
C4 C 0.2440(2) 0.0233(8) 0.0575(5) 0.057(2) Uani 1 1 d . . .
H4 H 0.2683 -0.0146 0.0921 0.068 Uiso 1 1 calc . . .
C22 C -0.0017(2) 0.1338(7) -0.1145(6) 0.056(2) Uani 1 1 d . . .
H22 H -0.0230 0.1887 -0.1170 0.067 Uiso 1 1 calc . . .
C32 C 0.2592(2) 0.5091(7) 0.3065(5) 0.0509(18) Uani 1 1 d . . .
H32 H 0.2335 0.5501 0.3072 0.061 Uiso 1 1 calc . . .
P3 P 0.06753(6) -0.24036(16) -0.06948(12) 0.0436(4) Uani 1 1 d . . .
P4 P 0.43543(7) 0.73265(16) -0.12954(12) 0.0457(4) Uani 1 1 d . . .
F1 F 0.1171(3) -0.2619(9) -0.0218(9) 0.215(7) Uani 1 1 d . . .
F2 F 0.0869(5) -0.1632(11) -0.1206(7) 0.231(7) Uani 1 1 d . . .
F3 F 0.0663(3) -0.1421(6) -0.0086(6) 0.132(3) Uani 1 1 d . . .
F4 F 0.0472(4) -0.3123(7) -0.0124(6) 0.177(5) Uani 1 1 d . . .
F5 F 0.0709(2) -0.3409(7) -0.1239(5) 0.126(3) Uani 1 1 d . . .
F6 F 0.0181(3) -0.2202(7) -0.1141(8) 0.192(5) Uani 1 1 d . . .
F7 F 0.4558(5) 0.6869(10) -0.1990(6) 0.212(6) Uani 1 1 d . . .
F8 F 0.4858(3) 0.7572(11) -0.0860(6) 0.193(6) Uani 1 1 d . . .
F9 F 0.4193(5) 0.7823(8) -0.0589(6) 0.194(5) Uani 1 1 d . . .
F10 F 0.4414(4) 0.6290(6) -0.0754(6) 0.148(4) Uani 1 1 d . . .
F11 F 0.3877(3) 0.7039(9) -0.1767(7) 0.193(6) Uani 1 1 d . . .
F12 F 0.4302(2) 0.8425(6) -0.1799(5) 0.104(2) Uani 1 1 d . . .

loop_
_atom_site_aniso_label
_atom_site_aniso_U_11
_atom_site_aniso_U_22
_atom_site_aniso_U_33
_atom_site_aniso_U_23
_atom_site_aniso_U_13
_atom_site_aniso_U_12
Pd1 0.02232(18) 0.0312(2) 0.0255(2) -0.00354(16) 0.00650(14) -0.00287(15)
Pd2 0.02307(18) 0.0323(2) 0.0264(2) -0.00197(16) 0.00364(14) 0.00242(15)
P1 0.0212(6) 0.0353(8) 0.0215(6) -0.0030(5) 0.0055(5) -0.0012(5)
P2 0.0215(6) 0.0347(8) 0.0211(6) -0.0033(5) 0.0033(5) 0.0002(5)
Cl2 0.112(2) 0.092(2) 0.085(2) 0.0102(16) 0.0061(17) -0.0211(17)
O2 0.0204(16) 0.038(2) 0.0235(18) 0.0008(16) 0.0031(13) -0.0001(15)
Cl3 0.109(2) 0.0698(18) 0.094(2) 0.0170(15) 0.0076(16) -0.0175(15)
Cl4 0.117(2) 0.086(2) 0.101(2) 0.0138(16) 0.0517(19) 0.0162(17)
O4 0.0222(16) 0.039(2) 0.030(2) -0.0096(17) 0.0052(14) 0.0002(15)
O5 0.0222(16) 0.040(2) 0.0221(18) -0.0027(16) 0.0051(13) -0.0003(15)
O1 0.0241(17) 0.039(2) 0.032(2) -0.0095(17) 0.0064(15) -0.0021(16)
Cl1 0.126(3) 0.110(3) 0.125(3) 0.042(2) 0.037(2) 0.041(2)
C3 0.055(4) 0.051(4) 0.051(4) 0.011(3) 0.014(3) 0.012(3)
O3 0.054(3) 0.047(3) 0.0181(19) -0.0007(17) 0.0092(17) -0.005(2)
C12 0.029(2) 0.044(3) 0.026(3) -0.012(2) 0.010(2) -0.008(2)
C45 0.040(4) 0.063(5) 0.056(5) -0.009(4) -0.021(3) 0.007(3)
C26 0.047(4) 0.044(4) 0.042(4) 0.005(3) 0.005(3) -0.008(3)
O6 0.077(3) 0.050(3) 0.027(2) -0.002(2) 0.024(2) 0.011(2)
C7 0.027(2) 0.048(4) 0.023(3) -0.008(2) 0.008(2) -0.008(2)
N1 0.030(2) 0.032(2) 0.027(2) -0.0040(19) 0.0080(18) 0.0007(18)
C40 0.108(7) 0.048(5) 0.044(4) -0.001(3) 0.041(5) 0.014(4)
C13 0.028(2) 0.035(3) 0.025(3) 0.005(2) 0.005(2) 0.002(2)
C16 0.034(3) 0.034(3) 0.020(2) 0.002(2) 0.0061(19) 0.008(2)
C18 0.049(3) 0.033(3) 0.027(3) -0.007(2) 0.003(2) 0.002(3)
C25 0.036(3) 0.042(4) 0.032(3) 0.000(3) 0.007(2) 0.002(3)
C24 0.026(2) 0.036(3) 0.023(2) -0.003(2) 0.0036(19) -0.002(2)
C41 0.053(4) 0.038(4) 0.036(3) -0.004(3) 0.023(3) 0.001(3)
C35 0.027(2) 0.039(3) 0.025(3) -0.006(2) 0.0055(19) 0.003(2)
C29 0.023(2) 0.043(3) 0.022(2) 0.000(2) 0.0043(18) 0.000(2)
C14 0.039(3) 0.049(4) 0.032(3) 0.009(3) 0.013(2) -0.002(3)
N2 0.032(2) 0.037(3) 0.027(2) -0.003(2) 0.0124(18) 0.0010(19)
C6 0.026(2) 0.049(4) 0.020(2) 0.002(2) 0.0044(19) 0.000(2)
C36 0.030(3) 0.036(3) 0.025(3) -0.001(2) 0.007(2) -0.001(2)
C34 0.040(3) 0.046(4) 0.036(3) -0.008(3) 0.009(3) 0.001(3)
C39 0.035(3) 0.042(3) 0.026(3) -0.004(2) 0.013(2) -0.003(2)
C15 0.035(3) 0.034(3) 0.044(4) 0.004(3) 0.008(2) 0.009(2)
C37 0.037(3) 0.037(3) 0.043(4) 0.000(3) 0.011(3) -0.006(2)
C17 0.066(4) 0.056(5) 0.023(3) -0.014(3) 0.008(3) -0.010(4)
C20 0.052(4) 0.044(4) 0.041(4) -0.015(3) 0.005(3) -0.014(3)
C31 0.031(3) 0.056(4) 0.040(3) -0.004(3) 0.014(2) 0.006(3)
C21 0.030(3) 0.064(5) 0.068(5) -0.011(4) 0.017(3) -0.015(3)
C5 0.034(3) 0.070(5) 0.028(3) 0.005(3) 0.001(2) 0.002(3)
C28 0.026(3) 0.060(4) 0.034(3) 0.003(3) 0.008(2) -0.006(3)
C46 0.029(3) 0.060(5) 0.066(5) 0.001(4) 0.002(3) 0.013(3)
C27 0.039(3) 0.057(4) 0.037(3) 0.008(3) 0.010(3) -0.010(3)
C1 0.022(2) 0.042(3) 0.024(3) 0.000(2) 0.0083(18) 0.000(2)
C2 0.038(3) 0.044(4) 0.039(4) 0.002(3) 0.009(3) -0.002(3)
C19 0.068(5) 0.053(5) 0.049(4) -0.007(4) 0.011(4) 0.018(4)
C38 0.045(3) 0.064(5) 0.030(3) 0.014(3) 0.011(3) 0.006(3)
C30 0.027(2) 0.039(3) 0.029(3) -0.004(2) 0.006(2) 0.004(2)
C47 0.096(8) 0.087(8) 0.072(7) -0.002(6) 0.015(6) 0.002(6)
C11 0.047(3) 0.042(4) 0.045(4) -0.015(3) 0.021(3) -0.010(3)
C44 0.041(3) 0.060(5) 0.033(3) -0.007(3) -0.004(3) 0.010(3)
C9 0.048(4) 0.077(6) 0.057(5) -0.032(4) 0.017(3) -0.037(4)
C43 0.059(4) 0.045(4) 0.060(5) -0.004(3) 0.026(4) 0.011(3)
C42 0.072(5) 0.041(4) 0.074(6) -0.014(4) 0.028(4) -0.012(4)
C8 0.035(3) 0.069(5) 0.034(3) -0.015(3) 0.005(2) -0.013(3)
C33 0.056(4) 0.038(4) 0.054(4) -0.003(3) 0.015(3) 0.008(3)
C10 0.061(5) 0.052(5) 0.064(5) -0.028(4) 0.022(4) -0.020(4)
C23 0.047(4) 0.063(5) 0.042(4) -0.014(3) 0.033(3) -0.007(3)
C48 0.103(8) 0.066(7) 0.070(6) -0.003(5) 0.028(6) -0.004(5)
C4 0.042(4) 0.068(6) 0.056(5) 0.019(4) 0.003(3) 0.014(3)
C22 0.034(3) 0.069(5) 0.077(6) -0.016(4) 0.035(4) -0.013(3)
C32 0.043(4) 0.054(5) 0.055(4) -0.004(3) 0.013(3) 0.017(3)
P3 0.0460(9) 0.0436(10) 0.0425(10) 0.0087(8) 0.0134(7) 0.0024(7)
P4 0.0533(10) 0.0429(10) 0.0406(10) -0.0072(8) 0.0110(8) 0.0084(8)
F1 0.084(5) 0.173(10) 0.318(15) -0.139(10) -0.080(7) 0.046(6)
F2 0.344(18) 0.249(13) 0.147(9) -0.024(9) 0.149(11) -0.178(13)
F3 0.140(7) 0.106(6) 0.176(8) -0.073(5) 0.088(6) -0.023(5)
F4 0.312(14) 0.103(7) 0.165(8) 0.038(6) 0.151(9) -0.022(8)
F5 0.084(4) 0.141(7) 0.157(7) -0.100(6) 0.038(4) -0.033(4)
F6 0.101(6) 0.112(7) 0.290(13) -0.020(8) -0.086(7) 0.038(5)
F7 0.309(15) 0.221(12) 0.118(7) -0.020(8) 0.078(9) 0.152(11)
F8 0.080(5) 0.308(14) 0.158(8) 0.134(9) -0.029(5) -0.041(7)
F9 0.349(16) 0.146(9) 0.143(8) -0.027(6) 0.170(10) 0.041(9)
F10 0.212(10) 0.069(5) 0.132(7) 0.039(4) -0.012(6) -0.003(5)
F11 0.131(7) 0.220(11) 0.172(9) 0.082(8) -0.065(6) -0.114(7)
F12 0.069(4) 0.099(5) 0.147(6) 0.061(5) 0.031(4) 0.015(3)

loop_
_atom_type_symbol
_atom_type_description
_atom_type_scat_dispersion_real
_atom_type_scat_dispersion_imag
_atom_type_scat_source
C C 0.0033 0.0016 'International Tables Vol C Tables 4.2.6.8 and 6.1.1.4'
H H 0.0000 0.0000 'International Tables Vol C Tables 4.2.6.8 and 6.1.1.4'
N N 0.0061 0.0033 'International Tables Vol C Tables 4.2.6.8 and 6.1.1.4'
O O 0.0106 0.0060 'International Tables Vol C Tables 4.2.6.8 and 6.1.1.4'
F F 0.0171 0.0103 'International Tables Vol C Tables 4.2.6.8 and 6.1.1.4'
P P 0.1023 0.0942 'International Tables Vol C Tables 4.2.6.8 and 6.1.1.4'
Pd Pd -0.9988 1.0072 'International Tables Vol C Tables 4.2.6.8 and 6.1.1.4'
Cl Cl 0.1484 0.1585 'International Tables Vol C Tables 4.2.6.8 and 6.1.1.4'

loop_
_geom_angle_atom_site_label_1
_geom_angle_atom_site_label_2
_geom_angle_atom_site_label_3
_geom_angle
_geom_angle_site_symmetry_1
_geom_angle_site_symmetry_3
_geom_angle_publ_flag
C23 Pd1 N1 172.2(2) . . ?
C23 Pd1 C22 37.4(3) . . ?
N1 Pd1 C22 137.0(3) . . ?
C23 Pd1 C21 67.1(3) . . ?
N1 Pd1 C21 105.5(2) . . ?
C22 Pd1 C21 36.1(3) . . ?
C23 Pd1 P1 97.8(2) . . ?
N1 Pd1 P1 89.62(13) . . ?
C22 Pd1 P1 129.7(2) . . ?
C21 Pd1 P1 164.8(2) . . ?
N2 Pd2 C44 171.8(2) . . ?
N2 Pd2 C45 135.4(3) . . ?
C44 Pd2 C45 39.0(3) . . ?
N2 Pd2 C46 104.6(3) . . ?
C44 Pd2 C46 67.9(3) . . ?
C45 Pd2 C46 35.6(3) . . ?
N2 Pd2 P2 89.89(13) . . ?
C44 Pd2 P2 97.66(19) . . ?
C45 Pd2 P2 131.2(2) . . ?
C46 Pd2 P2 165.5(2) . . ?
O1 P1 O2 104.5(2) . . ?
O1 P1 C1 102.3(2) . . ?
O2 P1 C1 101.1(2) . . ?
O1 P1 Pd1 113.80(14) . . ?
O2 P1 Pd1 111.61(14) . . ?
C1 P1 Pd1 121.5(2) . . ?
O4 P2 O5 104.4(2) . . ?
O4 P2 C24 101.9(2) . . ?
O5 P2 C24 101.7(2) . . ?
O4 P2 Pd2 114.89(14) . . ?
O5 P2 Pd2 111.67(14) . . ?
C24 P2 Pd2 120.3(2) . . ?
C13 O2 P1 121.6(3) . . ?
C35 O4 P2 119.7(3) . . ?
C36 O5 P2 121.1(3) . . ?
C12 O1 P1 121.1(4) . . ?
C2 C3 C4 119.2(8) . . ?
C2 C3 H3 120.4 . . ?
C4 C3 H3 120.4 . . ?
C16 O3 C17 104.4(5) . . ?
C11 C12 C7 123.4(6) . . ?
C11 C12 O1 115.0(5) . . ?
C7 C12 O1 121.4(6) . . ?
C46 C45 C44 121.8(7) . . ?
C46 C45 Pd2 74.6(4) . . ?
C44 C45 Pd2 68.5(4) . . ?
C46 C45 H45 119.1 . . ?
C44 C45 H45 119.1 . . ?
Pd2 C45 H45 130.5 . . ?
C27 C26 C25 119.4(7) . . ?
C27 C26 H26 120.3 . . ?
C25 C26 H26 120.3 . . ?
C39 O6 C40 105.1(5) . . ?
C12 C7 C8 116.9(6) . . ?
C12 C7 C6 122.0(5) . . ?
C8 C7 C6 121.1(6) . . ?
C16 N1 C18 106.4(5) . . ?
C16 N1 Pd1 123.9(4) . . ?
C18 N1 Pd1 129.7(4) . . ?
O6 C40 C41 103.7(5) . . ?
O6 C40 H40A 111.0 . . ?
C41 C40 H40A 111.0 . . ?
O6 C40 H40B 111.0 . . ?
C41 C40 H40B 111.0 . . ?
H40A C40 H40B 109.0 . . ?
O2 C13 C16 108.0(4) . . ?
O2 C13 C15 112.2(5) . . ?
C16 C13 C15 110.5(5) . . ?
O2 C13 C14 104.3(4) . . ?
C16 C13 C14 110.6(5) . . ?
C15 C13 C14 111.0(5) . . ?
N1 C16 O3 117.8(5) . . ?
N1 C16 C13 126.7(5) . . ?
O3 C16 C13 115.5(5) . . ?
C19 C18 N1 108.2(5) . . ?
C19 C18 C20 111.2(6) . . ?
N1 C18 C20 112.7(5) . . ?
C19 C18 C17 113.1(6) . . ?
N1 C18 C17 99.6(5) . . ?
C20 C18 C17 111.5(5) . . ?
C24 C25 C26 119.9(6) . . ?
C24 C25 H30 120.0 . . ?
C26 C25 H30 120.0 . . ?
C25 C24 C29 121.5(5) . . ?
C25 C24 P2 119.2(4) . . ?
C29 C24 P2 119.2(5) . . ?
C42 C41 N2 108.2(5) . . ?
C42 C41 C43 111.0(7) . . ?
N2 C41 C43 112.0(6) . . ?
C42 C41 C40 112.7(7) . . ?
N2 C41 C40 100.9(5) . . ?
C43 C41 C40 111.6(6) . . ?
C34 C35 C30 122.2(5) . . ?
C34 C35 O4 115.9(5) . . ?
C30 C35 O4 121.9(6) . . ?
C28 C29 C24 117.0(6) . . ?
C28 C29 C30 121.8(5) . . ?
C24 C29 C30 121.2(5) . . ?
C13 C14 H14A 109.5 . . ?
C13 C14 H14B 109.5 . . ?
H14A C14 H14B 109.5 . . ?
C13 C14 H14C 109.5 . . ?
H14A C14 H14C 109.5 . . ?
H14B C14 H14C 109.5 . . ?
C39 N2 C41 105.9(5) . . ?
C39 N2 Pd2 124.2(4) . . ?
C41 N2 Pd2 129.6(4) . . ?
C1 C6 C5 117.3(6) . . ?
C1 C6 C7 120.0(5) . . ?
C5 C6 C7 122.7(6) . . ?
O5 C36 C37 111.8(5) . . ?
O5 C36 C39 107.0(5) . . ?
C37 C36 C39 111.2(5) . . ?
O5 C36 C38 103.6(4) . . ?
C37 C36 C38 111.7(5) . . ?
C39 C36 C38 111.2(5) . . ?
C35 C34 C33 119.3(6) . . ?
C35 C34 H34 120.3 . . ?
C33 C34 H34 120.3 . . ?
N2 C39 O6 118.4(6) . . ?
N2 C39 C36 126.7(5) . . ?
O6 C39 C36 114.9(5) . . ?
C13 C15 H15A 109.5 . . ?
C13 C15 H15B 109.5 . . ?
H15A C15 H15B 109.5 . . ?
C13 C15 H15C 109.5 . . ?
H15A C15 H15C 109.5 . . ?
H15B C15 H15C 109.5 . . ?
C36 C37 H37A 109.5 . . ?
C36 C37 H37B 109.5 . . ?
H37A C37 H37B 109.5 . . ?
C36 C37 H37C 109.5 . . ?
H37A C37 H37C 109.5 . . ?
H37B C37 H37C 109.5 . . ?
O3 C17 C18 103.8(5) . . ?
O3 C17 H17A 111.0 . . ?
C18 C17 H17A 111.0 . . ?
O3 C17 H17B 111.0 . . ?
C18 C17 H17B 111.0 . . ?
H17A C17 H17B 109.0 . . ?
C18 C20 H20A 109.5 . . ?
C18 C20 H20B 109.5 . . ?
H20A C20 H20B 109.5 . . ?
C18 C20 H20C 109.5 . . ?
H20A C20 H20C 109.5 . . ?
H20B C20 H20C 109.5 . . ?
C32 C31 C30 121.4(6) . . ?
C32 C31 H31 119.3 . . ?
C30 C31 H31 119.3 . . ?
C22 C21 Pd1 69.8(4) . . ?
C22 C21 H21A 120.0 . . ?
Pd1 C21 H21A 70.4 . . ?
C22 C21 H21B 120.0 . . ?
Pd1 C21 H21B 132.9 . . ?
H21A C21 H21B 120.0 . . ?
C4 C5 C6 121.0(6) . . ?
C4 C5 H5 119.5 . . ?
C6 C5 H5 119.5 . . ?
C27 C28 C29 120.7(6) . . ?
C27 C28 H28 119.7 . . ?
C29 C28 H28 119.7 . . ?
C45 C46 Pd2 69.8(4) . . ?
C45 C46 H46A 120.0 . . ?
Pd2 C46 H46A 70.8 . . ?
C45 C46 H46B 120.0 . . ?
Pd2 C46 H46B 132.4 . . ?
H46A C46 H46B 120.0 . . ?
C26 C27 C28 121.3(6) . . ?
C26 C27 H27 119.3 . . ?
C28 C27 H27 119.3 . . ?
C2 C1 C6 121.1(5) . . ?
C2 C1 P1 117.7(4) . . ?
C6 C1 P1 121.1(5) . . ?
C3 C2 C1 120.0(6) . . ?
C3 C2 H2 120.0 . . ?
C1 C2 H2 120.0 . . ?
C18 C19 H19A 109.5 . . ?
C18 C19 H19B 109.5 . . ?
H19A C19 H19B 109.5 . . ?
C18 C19 H19C 109.5 . . ?
H19A C19 H19C 109.5 . . ?
H19B C19 H19C 109.5 . . ?
C36 C38 H38A 109.5 . . ?
C36 C38 H38B 109.5 . . ?
H38A C38 H38B 109.5 . . ?
C36 C38 H38C 109.5 . . ?
H38A C38 H38C 109.5 . . ?
H38B C38 H38C 109.5 . . ?
C35 C30 C31 116.7(6) . . ?
C35 C30 C29 120.6(5) . . ?
C31 C30 C29 122.7(6) . . ?
Cl1 C47 Cl2 112.1(7) . . ?
Cl1 C47 H47A 109.2 . . ?
Cl2 C47 H47A 109.2 . . ?
Cl1 C47 H47B 109.2 . . ?
Cl2 C47 H47B 109.2 . . ?
H47A C47 H47B 107.9 . . ?
C12 C11 C10 118.2(7) . . ?
C12 C11 H11 120.9 . . ?
C10 C11 H11 120.9 . . ?
C45 C44 Pd2 72.5(4) . . ?
C45 C44 H44A 120.0 . . ?
Pd2 C44 H44A 70.8 . . ?
C45 C44 H44B 120.0 . . ?
Pd2 C44 H44B 129.0 . . ?
H44A C44 H44B 120.0 . . ?
C10 C9 C8 120.6(6) . . ?
C10 C9 H9 119.7 . . ?
C8 C9 H9 119.7 . . ?
C41 C43 H43A 109.5 . . ?
C41 C43 H43B 109.5 . . ?
H43A C43 H43B 109.5 . . ?
C41 C43 H43C 109.5 . . ?
H43A C43 H43C 109.5 . . ?
H43B C43 H43C 109.5 . . ?
C41 C42 H42A 109.5 . . ?
C41 C42 H42B 109.5 . . ?
H42A C42 H42B 109.5 . . ?
C41 C42 H42C 109.5 . . ?
H42A C42 H42C 109.5 . . ?
H42B C42 H42C 109.5 . . ?
C9 C8 C7 120.3(7) . . ?
C9 C8 H8 119.9 . . ?
C7 C8 H8 119.9 . . ?
C32 C33 C34 120.2(7) . . ?
C32 C33 H33 119.9 . . ?
C34 C33 H33 119.9 . . ?
C9 C10 C11 120.6(8) . . ?
C9 C10 H10 119.7 . . ?
C11 C10 H10 119.7 . . ?
C22 C23 Pd1 73.7(4) . . ?
C22 C23 H23A 120.0 . . ?
Pd1 C23 H23A 69.3 . . ?
C22 C23 H23B 120.0 . . ?
Pd1 C23 H23B 129.3 . . ?
H23A C23 H23B 120.0 . . ?
Cl4 C48 Cl3 113.2(6) . . ?
Cl4 C48 H48A 108.9 . . ?
Cl3 C48 H48A 108.9 . . ?
Cl4 C48 H48B 108.9 . . ?
Cl3 C48 H48B 108.9 . . ?
H48A C48 H48B 107.8 . . ?
C5 C4 C3 121.3(7) . . ?
C5 C4 H4 119.4 . . ?
C3 C4 H4 119.4 . . ?
C21 C22 C23 122.5(7) . . ?
C21 C22 Pd1 74.1(4) . . ?
C23 C22 Pd1 68.9(3) . . ?
C21 C22 H22 118.7 . . ?
C23 C22 H22 118.7 . . ?
Pd1 C22 H22 131.2 . . ?
C33 C32 C31 120.1(6) . . ?
C33 C32 H32 120.0 . . ?
C31 C32 H32 120.0 . . ?
F2 P3 F6 96.0(8) . . ?
F2 P3 F4 175.5(6) . . ?
F6 P3 F4 83.6(7) . . ?
F2 P3 F1 85.7(8) . . ?
F6 P3 F1 178.1(9) . . ?
F4 P3 F1 94.6(8) . . ?
F2 P3 F5 96.1(6) . . ?
F6 P3 F5 93.3(5) . . ?
F4 P3 F5 88.5(5) . . ?
F1 P3 F5 87.3(4) . . ?
F2 P3 F3 85.9(6) . . ?
F6 P3 F3 89.9(5) . . ?
F4 P3 F3 89.6(5) . . ?
F1 P3 F3 89.5(5) . . ?
F5 P3 F3 176.0(6) . . ?
F9 P4 F11 92.0(8) . . ?
F9 P4 F7 175.1(8) . . ?
F11 P4 F7 92.7(8) . . ?
F9 P4 F8 92.4(7) . . ?
F11 P4 F8 175.6(8) . . ?
F7 P4 F8 83.0(7) . . ?
F9 P4 F10 85.2(6) . . ?
F11 P4 F10 93.0(5) . . ?
F7 P4 F10 95.9(6) . . ?
F8 P4 F10 86.7(5) . . ?
F9 P4 F12 92.0(5) . . ?
F11 P4 F12 89.0(4) . . ?
F7 P4 F12 86.6(6) . . ?
F8 P4 F12 91.5(5) . . ?
F10 P4 F12 176.7(5) . . ?

loop_
_geom_bond_atom_site_label_1
_geom_bond_atom_site_label_2
_geom_bond_distance
_geom_bond_site_symmetry_2
_geom_bond_publ_flag
Pd1 C23 2.100(6) . ?
Pd1 N1 2.109(5) . ?
Pd1 C22 2.161(6) . ?
Pd1 C21 2.216(6) . ?
Pd1 P1 2.2254(14) . ?
Pd2 N2 2.101(5) . ?
Pd2 C44 2.102(7) . ?
Pd2 C45 2.155(6) . ?
Pd2 C46 2.213(6) . ?
Pd2 P2 2.2310(14) . ?
P1 O1 1.611(4) . ?
P1 O2 1.614(4) . ?
P1 C1 1.776(6) . ?
P2 O4 1.608(4) . ?
P2 O5 1.614(4) . ?
P2 C24 1.792(6) . ?
Cl2 C47 1.766(12) . ?
O2 C13 1.459(6) . ?
Cl3 C48 1.754(11) . ?
Cl4 C48 1.742(11) . ?
O4 C35 1.403(6) . ?
O5 C36 1.479(6) . ?
O1 C12 1.413(6) . ?
Cl1 C47 1.740(12) . ?
C3 C2 1.382(9) . ?
C3 C4 1.387(11) . ?
C3 H3 0.9300 . ?
O3 C16 1.336(7) . ?
O3 C17 1.458(8) . ?
C12 C11 1.379(9) . ?
C12 C7 1.384(9) . ?
C45 C46 1.337(11) . ?
C45 C44 1.423(11) . ?
C45 H45 0.9300 . ?
C26 C27 1.364(10) . ?
C26 C25 1.388(9) . ?
C26 H26 0.9300 . ?
O6 C39 1.339(7) . ?
O6 C40 1.454(9) . ?
C7 C8 1.409(8) . ?
C7 C6 1.495(9) . ?
N1 C16 1.273(8) . ?
N1 C18 1.510(7) . ?
C40 C41 1.532(10) . ?
C40 H40A 0.9700 . ?
C40 H40B 0.9700 . ?
C13 C16 1.520(8) . ?
C13 C15 1.520(8) . ?
C13 C14 1.522(8) . ?
C18 C19 1.508(10) . ?
C18 C20 1.523(9) . ?
C18 C17 1.526(9) . ?
C25 C24 1.387(9) . ?
C25 H30 0.9300 . ?
C24 C29 1.406(8) . ?
C41 C42 1.507(10) . ?
C41 N2 1.510(8) . ?
C41 C43 1.528(10) . ?
C35 C34 1.377(9) . ?
C35 C30 1.399(8) . ?
C29 C28 1.402(8) . ?
C29 C30 1.476(9) . ?
C14 H14A 0.9600 . ?
C14 H14B 0.9600 . ?
C14 H14C 0.9600 . ?
N2 C39 1.270(8) . ?
C6 C1 1.402(8) . ?
C6 C5 1.409(8) . ?
C36 C37 1.515(8) . ?
C36 C39 1.519(8) . ?
C36 C38 1.531(8) . ?
C34 C33 1.389(9) . ?
C34 H34 0.9300 . ?
C15 H15A 0.9600 . ?
C15 H15B 0.9600 . ?
C15 H15C 0.9600 . ?
C37 H37A 0.9600 . ?
C37 H37B 0.9600 . ?
C37 H37C 0.9600 . ?
C17 H17A 0.9700 . ?
C17 H17B 0.9700 . ?
C20 H20A 0.9600 . ?
C20 H20B 0.9600 . ?
C20 H20C 0.9600 . ?
C31 C32 1.385(10) . ?
C31 C30 1.402(8) . ?
C31 H31 0.9300 . ?
C21 C22 1.356(11) . ?
C21 H21A 0.9300 . ?
C21 H21B 0.9300 . ?
C5 C4 1.370(11) . ?
C5 H5 0.9300 . ?
C28 C27 1.390(10) . ?
C28 H28 0.9300 . ?
C46 H46A 0.9300 . ?
C46 H46B 0.9300 . ?
C27 H27 0.9300 . ?
C1 C2 1.401(9) . ?
C2 H2 0.9300 . ?
C19 H19A 0.9600 . ?
C19 H19B 0.9600 . ?
C19 H19C 0.9600 . ?
C38 H38A 0.9600 . ?
C38 H38B 0.9600 . ?
C38 H38C 0.9600 . ?
C47 H47A 0.9700 . ?
C47 H47B 0.9700 . ?
C11 C10 1.392(10) . ?
C11 H11 0.9300 . ?
C44 H44A 0.9300 . ?
C44 H44B 0.9300 . ?
C9 C10 1.365(13) . ?
C9 C8 1.394(12) . ?
C9 H9 0.9300 . ?
C43 H43A 0.9600 . ?
C43 H43B 0.9600 . ?
C43 H43C 0.9600 . ?
C42 H42A 0.9600 . ?
C42 H42B 0.9600 . ?
C42 H42C 0.9600 . ?
C8 H8 0.9300 . ?
C33 C32 1.369(11) . ?
C33 H33 0.9300 . ?
C10 H10 0.9300 . ?
C23 C22 1.366(11) . ?
C23 H23A 0.9300 . ?
C23 H23B 0.9300 . ?
C48 H48A 0.9700 . ?
C48 H48B 0.9700 . ?
C4 H4 0.9300 . ?
C22 H22 0.9300 . ?
C32 H32 0.9300 . ?
P3 F2 1.480(8) . ?
P3 F6 1.505(7) . ?
P3 F4 1.522(7) . ?
P3 F1 1.523(7) . ?
P3 F5 1.545(6) . ?
P3 F3 1.575(7) . ?
P4 F9 1.488(7) . ?
P4 F11 1.493(7) . ?
P4 F7 1.525(8) . ?
P4 F8 1.536(8) . ?
P4 F10 1.541(7) . ?
P4 F12 1.575(6) . ?

loop_
_geom_torsion_atom_site_label_1
_geom_torsion_atom_site_label_2
_geom_torsion_atom_site_label_3
_geom_torsion_atom_site_label_4
_geom_torsion
_geom_torsion_site_symmetry_1
_geom_torsion_site_symmetry_2
_geom_torsion_site_symmetry_3
_geom_torsion_site_symmetry_4
_geom_torsion_publ_flag
C23 Pd1 P1 O1 -48.0(3) . . . . ?
N1 Pd1 P1 O1 134.5(2) . . . . ?
C22 Pd1 P1 O1 -26.4(4) . . . . ?
C21 Pd1 P1 O1 -44.6(9) . . . . ?
C23 Pd1 P1 O2 -166.0(3) . . . . ?
N1 Pd1 P1 O2 16.5(2) . . . . ?
C22 Pd1 P1 O2 -144.4(4) . . . . ?
C21 Pd1 P1 O2 -162.5(9) . . . . ?
C23 Pd1 P1 C1 74.9(3) . . . . ?
N1 Pd1 P1 C1 -102.6(3) . . . . ?
C22 Pd1 P1 C1 96.5(4) . . . . ?
C21 Pd1 P1 C1 78.4(9) . . . . ?
N2 Pd2 P2 O4 -135.9(2) . . . . ?
C44 Pd2 P2 O4 47.5(3) . . . . ?
C45 Pd2 P2 O4 24.9(4) . . . . ?
C46 Pd2 P2 O4 46.0(9) . . . . ?
N2 Pd2 P2 O5 -17.2(2) . . . . ?
C44 Pd2 P2 O5 166.2(3) . . . . ?
C45 Pd2 P2 O5 143.6(4) . . . . ?
C46 Pd2 P2 O5 164.7(9) . . . . ?
N2 Pd2 P2 C24 101.8(3) . . . . ?
C44 Pd2 P2 C24 -74.8(3) . . . . ?
C45 Pd2 P2 C24 -97.4(4) . . . . ?
C46 Pd2 P2 C24 -76.3(9) . . . . ?
O1 P1 O2 C13 -92.8(4) . . . . ?
C1 P1 O2 C13 161.2(4) . . . . ?
Pd1 P1 O2 C13 30.6(4) . . . . ?
O5 P2 O4 C35 61.5(4) . . . . ?
C24 P2 O4 C35 -44.0(5) . . . . ?
Pd2 P2 O4 C35 -175.8(4) . . . . ?
O4 P2 O5 C36 95.5(4) . . . . ?
C24 P2 O5 C36 -158.9(4) . . . . ?
Pd2 P2 O5 C36 -29.3(4) . . . . ?
O2 P1 O1 C12 -65.8(5) . . . . ?
C1 P1 O1 C12 39.3(5) . . . . ?
Pd1 P1 O1 C12 172.2(4) . . . . ?
P1 O1 C12 C11 148.4(5) . . . . ?
P1 O1 C12 C7 -35.7(7) . . . . ?
N2 Pd2 C45 C46 -36.8(7) . . . . ?
C44 Pd2 C45 C46 134.1(8) . . . . ?
P2 Pd2 C45 C46 171.1(4) . . . . ?
N2 Pd2 C45 C44 -170.8(4) . . . . ?
C46 Pd2 C45 C44 -134.1(8) . . . . ?
P2 Pd2 C45 C44 37.1(6) . . . . ?
C11 C12 C7 C8 1.8(9) . . . . ?
O1 C12 C7 C8 -173.7(5) . . . . ?
C11 C12 C7 C6 -178.0(6) . . . . ?
O1 C12 C7 C6 6.5(8) . . . . ?
C23 Pd1 N1 C16 160.6(18) . . . . ?
C22 Pd1 N1 C16 120.6(5) . . . . ?
C21 Pd1 N1 C16 141.9(5) . . . . ?
P1 Pd1 N1 C16 -37.8(5) . . . . ?
C23 Pd1 N1 C18 -21(2) . . . . ?
C22 Pd1 N1 C18 -60.8(6) . . . . ?
C21 Pd1 N1 C18 -39.4(5) . . . . ?
P1 Pd1 N1 C18 140.9(5) . . . . ?
C39 O6 C40 C41 19.5(8) . . . . ?
P1 O2 C13 C16 -68.5(5) . . . . ?
P1 O2 C13 C15 53.5(6) . . . . ?
P1 O2 C13 C14 173.8(4) . . . . ?
C18 N1 C16 O3 10.2(7) . . . . ?
Pd1 N1 C16 O3 -170.9(4) . . . . ?
C18 N1 C16 C13 -168.6(5) . . . . ?
Pd1 N1 C16 C13 10.3(8) . . . . ?
C17 O3 C16 N1 8.6(7) . . . . ?
C17 O3 C16 C13 -172.4(5) . . . . ?
O2 C13 C16 N1 47.2(7) . . . . ?
C15 C13 C16 N1 -75.8(7) . . . . ?
C14 C13 C16 N1 160.8(6) . . . . ?
O2 C13 C16 O3 -131.6(5) . . . . ?
C15 C13 C16 O3 105.4(6) . . . . ?
C14 C13 C16 O3 -18.0(7) . . . . ?
C16 N1 C18 C19 95.3(6) . . . . ?
Pd1 N1 C18 C19 -83.5(7) . . . . ?
C16 N1 C18 C20 -141.3(6) . . . . ?
Pd1 N1 C18 C20 39.8(7) . . . . ?
C16 N1 C18 C17 -23.1(6) . . . . ?
Pd1 N1 C18 C17 158.1(4) . . . . ?
C27 C26 C25 C24 -2.0(10) . . . . ?
C26 C25 C24 C29 1.1(9) . . . . ?
C26 C25 C24 P2 177.3(5) . . . . ?
O4 P2 C24 C25 -151.3(5) . . . . ?
O5 P2 C24 C25 101.1(5) . . . . ?
Pd2 P2 C24 C25 -22.8(5) . . . . ?
O4 P2 C24 C29 25.0(5) . . . . ?
O5 P2 C24 C29 -82.7(5) . . . . ?
Pd2 P2 C24 C29 153.4(4) . . . . ?
O6 C40 C41 C42 91.4(8) . . . . ?
O6 C40 C41 N2 -23.7(7) . . . . ?
O6 C40 C41 C43 -142.9(7) . . . . ?
P2 O4 C35 C34 -145.7(5) . . . . ?
P2 O4 C35 C30 37.3(7) . . . . ?
C25 C24 C29 C28 0.1(8) . . . . ?
P2 C24 C29 C28 -176.1(4) . . . . ?
C25 C24 C29 C30 178.2(5) . . . . ?
P2 C24 C29 C30 2.0(7) . . . . ?
C42 C41 N2 C39 -98.0(7) . . . . ?
C43 C41 N2 C39 139.2(6) . . . . ?
C40 C41 N2 C39 20.4(7) . . . . ?
C42 C41 N2 Pd2 76.5(7) . . . . ?
C43 C41 N2 Pd2 -46.2(7) . . . . ?
C40 C41 N2 Pd2 -165.0(5) . . . . ?
C44 Pd2 N2 C39 -168.0(17) . . . . ?
C45 Pd2 N2 C39 -123.7(5) . . . . ?
C46 Pd2 N2 C39 -144.8(5) . . . . ?
P2 Pd2 N2 C39 35.6(5) . . . . ?
C44 Pd2 N2 C41 18(2) . . . . ?
C45 Pd2 N2 C41 62.6(6) . . . . ?
C46 Pd2 N2 C41 41.5(5) . . . . ?
P2 Pd2 N2 C41 -138.0(5) . . . . ?
C12 C7 C6 C1 10.7(8) . . . . ?
C8 C7 C6 C1 -169.0(5) . . . . ?
C12 C7 C6 C5 -166.9(6) . . . . ?
C8 C7 C6 C5 13.3(9) . . . . ?
P2 O5 C36 C37 -53.0(6) . . . . ?
P2 O5 C36 C39 69.0(5) . . . . ?
P2 O5 C36 C38 -173.5(4) . . . . ?
C30 C35 C34 C33 -0.3(10) . . . . ?
O4 C35 C34 C33 -177.3(6) . . . . ?
C41 N2 C39 O6 -9.5(7) . . . . ?
Pd2 N2 C39 O6 175.6(4) . . . . ?
C41 N2 C39 C36 170.2(5) . . . . ?
Pd2 N2 C39 C36 -4.8(8) . . . . ?
C40 O6 C39 N2 -6.9(8) . . . . ?
C40 O6 C39 C36 173.4(6) . . . . ?
O5 C36 C39 N2 -52.1(7) . . . . ?
C37 C36 C39 N2 70.2(8) . . . . ?
C38 C36 C39 N2 -164.6(6) . . . . ?
O5 C36 C39 O6 127.6(5) . . . . ?
C37 C36 C39 O6 -110.1(6) . . . . ?
C38 C36 C39 O6 15.1(7) . . . . ?
C16 O3 C17 C18 -23.0(7) . . . . ?
C19 C18 C17 O3 -87.4(7) . . . . ?
N1 C18 C17 O3 27.3(6) . . . . ?
C20 C18 C17 O3 146.4(6) . . . . ?
C23 Pd1 C21 C22 27.7(5) . . . . ?
N1 Pd1 C21 C22 -155.0(5) . . . . ?
P1 Pd1 C21 C22 24.0(12) . . . . ?
C1 C6 C5 C4 1.7(9) . . . . ?
C7 C6 C5 C4 179.4(6) . . . . ?
C24 C29 C28 C27 -0.4(9) . . . . ?
C30 C29 C28 C27 -178.5(6) . . . . ?
C44 C45 C46 Pd2 51.8(6) . . . . ?
N2 Pd2 C46 C45 154.3(5) . . . . ?
C44 Pd2 C46 C45 -29.2(6) . . . . ?
P2 Pd2 C46 C45 -27.6(12) . . . . ?
C25 C26 C27 C28 1.6(10) . . . . ?
C29 C28 C27 C26 -0.4(10) . . . . ?
C5 C6 C1 C2 0.3(8) . . . . ?
C7 C6 C1 C2 -177.4(5) . . . . ?
C5 C6 C1 P1 177.8(4) . . . . ?
C7 C6 C1 P1 0.0(7) . . . . ?
O1 P1 C1 C2 155.6(4) . . . . ?
O2 P1 C1 C2 -96.7(5) . . . . ?
Pd1 P1 C1 C2 27.4(5) . . . . ?
O1 P1 C1 C6 -22.0(5) . . . . ?
O2 P1 C1 C6 85.8(5) . . . . ?
Pd1 P1 C1 C6 -150.1(4) . . . . ?
C4 C3 C2 C1 0.5(11) . . . . ?
C6 C1 C2 C3 -1.4(9) . . . . ?
P1 C1 C2 C3 -179.0(5) . . . . ?
C34 C35 C30 C31 1.2(9) . . . . ?
O4 C35 C30 C31 178.0(5) . . . . ?
C34 C35 C30 C29 -179.2(6) . . . . ?
O4 C35 C30 C29 -2.4(8) . . . . ?
C32 C31 C30 C35 -1.2(10) . . . . ?
C32 C31 C30 C29 179.3(6) . . . . ?
C28 C29 C30 C35 161.2(6) . . . . ?
C24 C29 C30 C35 -16.8(8) . . . . ?
C28 C29 C30 C31 -19.2(9) . . . . ?
C24 C29 C30 C31 162.8(6) . . . . ?
C7 C12 C11 C10 -1.2(10) . . . . ?
O1 C12 C11 C10 174.6(6) . . . . ?
C46 C45 C44 Pd2 -54.6(7) . . . . ?
N2 Pd2 C44 C45 51(2) . . . . ?
C46 Pd2 C44 C45 26.9(5) . . . . ?
P2 Pd2 C44 C45 -152.7(4) . . . . ?
C10 C9 C8 C7 -2.3(11) . . . . ?
C12 C7 C8 C9 0.0(9) . . . . ?
C6 C7 C8 C9 179.8(6) . . . . ?
C35 C34 C33 C32 -0.7(11) . . . . ?
C8 C9 C10 C11 2.9(12) . . . . ?
C12 C11 C10 C9 -1.2(11) . . . . ?
N1 Pd1 C23 C22 -46(2) . . . . ?
C21 Pd1 C23 C22 -26.8(5) . . . . ?
P1 Pd1 C23 C22 152.2(5) . . . . ?
C6 C5 C4 C3 -2.7(12) . . . . ?
C2 C3 C4 C5 1.6(12) . . . . ?
Pd1 C21 C22 C23 -51.3(7) . . . . ?
Pd1 C23 C22 C21 53.6(7) . . . . ?
C23 Pd1 C22 C21 -135.1(8) . . . . ?
N1 Pd1 C22 C21 36.6(7) . . . . ?
P1 Pd1 C22 C21 -172.0(4) . . . . ?
N1 Pd1 C22 C23 171.7(4) . . . . ?
C21 Pd1 C22 C23 135.1(8) . . . . ?
P1 Pd1 C22 C23 -36.9(6) . . . . ?
C34 C33 C32 C31 0.8(12) . . . . ?
C30 C31 C32 C33 0.2(11) . . . . ?
